data_2019722
loop_
_publ_author_name
'Yang, Haozhe'
'Budow-Busse, Simone'
'Eickmeier, Henning'
'Reuter, Hans'
'Seela, Frank'

_publ_section_title
;
 7-Cyclopropyl-2'-deoxytubercidin: a carbocyclic side-chain derivative of
 7-deaza-2'-deoxyadenosine
;
_journal_coeditor_code FN3183
_journal_issue 12
_journal_name_full 'Acta Crystallographica Section C'
_journal_page_first
;
;
_journal_paper_doi 10.1107/S205322961402378X
_journal_volume 70
_journal_year 2014
_chemical_formula_iupac 'C14 H18 N4 O3'
_chemical_formula_moiety 'C14 H18 N4 O3'
_chemical_formula_sum 'C14 H18 N4 O3'
_chemical_formula_weight 290.32
_chemical_name_systematic
4-Amino-5-cyclopropyl-7-(2-deoxy-\b-<i>D</i>-<i>erythro</i>-pentofuranosyl)-7<i>H</i>-pyrrolo[2,3-<i>d</i>]pyrimidine
_space_group_IT_number 19
_symmetry_cell_setting orthorhombic
_symmetry_space_group_name_Hall 'P 2ac 2ab'
_symmetry_space_group_name_H-M 'P 21 21 21'
_atom_sites_solution_hydrogens geom
_atom_sites_solution_primary direct
_atom_sites_solution_secondary difmap
_audit_creation_method SHELXL97
_cell_angle_alpha 90.00
_cell_angle_beta 90.00
_cell_angle_gamma 90.00
_cell_formula_units_Z 4
_cell_length_a 5.0104(3)
_cell_length_b 13.0418(7)
_cell_length_c 20.8610(9)
_cell_measurement_reflns_used 9734
_cell_measurement_temperature 130(2)
_cell_measurement_theta_max 25.47
_cell_measurement_theta_min 2.73
_cell_volume 1363.15(12)
_computing_cell_refinement
;
SAINT (Bruker, 2008)
;
_computing_data_collection
;
APEX2 (Bruker, 2008)
;
_computing_data_reduction
;
SAINT (Bruker, 2008)
;
_computing_molecular_graphics
;
SHELXTL (Sheldrick, 2008) and DIAMOND (Brandenburg, 1999)
;
_computing_publication_material
;
SHELXTL (Sheldrick, 2008) and PLATON (Spek, 2009)
;
_computing_structure_refinement
;
SHELXTL (Sheldrick, 2008)
;
_computing_structure_solution
;
SHELXTL (Sheldrick, 2008)
;
_diffrn_ambient_temperature 130(2)
_diffrn_measured_fraction_theta_full 0.999
_diffrn_measured_fraction_theta_max 0.999
_diffrn_measurement_device_type 'Bruker APEXII CCD area-detector'
_diffrn_measurement_method '\f and \w scans'
_diffrn_radiation_monochromator graphite
_diffrn_radiation_source 'fine-focus sealed tube'
_diffrn_radiation_type MoK\a
_diffrn_radiation_wavelength 0.71073
_diffrn_reflns_av_R_equivalents 0.0940
_diffrn_reflns_av_sigmaI/netI 0.0399
_diffrn_reflns_limit_h_max 6
_diffrn_reflns_limit_h_min -6
_diffrn_reflns_limit_k_max 17
_diffrn_reflns_limit_k_min -17
_diffrn_reflns_limit_l_max 27
_diffrn_reflns_limit_l_min -27
_diffrn_reflns_number 43772
_diffrn_reflns_theta_full 28.00
_diffrn_reflns_theta_max 28.00
_diffrn_reflns_theta_min 1.84
_diffrn_standards_number 0
_exptl_absorpt_coefficient_mu 0.102
_exptl_absorpt_correction_T_max 0.9858
_exptl_absorpt_correction_T_min 0.9507
_exptl_absorpt_correction_type multi-scan
_exptl_absorpt_process_details
;
(SADABS; Bruker, 2008)
;
_exptl_crystal_colour colourless
_exptl_crystal_density_diffrn 1.415
_exptl_crystal_density_method 'not measured'
_exptl_crystal_description needle
_exptl_crystal_F_000 616
_exptl_crystal_size_max 0.50
_exptl_crystal_size_mid 0.24
_exptl_crystal_size_min 0.14
_refine_diff_density_max 0.319
_refine_diff_density_min -0.259
_refine_ls_abs_structure_details 'established by known chemical absolute configuration'
_refine_ls_extinction_coef 0.011(3)
_refine_ls_extinction_expression Fc^*^=kFc[1+0.001xFc^2^\l^3^/sin(2\q)]^-1/4^
_refine_ls_extinction_method
;
SHELXTL (Sheldrick, 2008)
;
_refine_ls_goodness_of_fit_ref 1.093
_refine_ls_hydrogen_treatment constr
_refine_ls_matrix_type full
_refine_ls_number_parameters 193
_refine_ls_number_reflns 1942
_refine_ls_number_restraints 0
_refine_ls_restrained_S_all 1.093
_refine_ls_R_factor_all 0.0467
_refine_ls_R_factor_gt 0.0402
_refine_ls_shift/su_max 0.000
_refine_ls_shift/su_mean 0.000
_refine_ls_structure_factor_coef Fsqd
_refine_ls_weighting_details 'calc w = 1/[\s^2^(Fo^2^)+(0.0494P)^2^+0.4866P] where P=(Fo^2^+2Fc^2^)/3'
_refine_ls_weighting_scheme calc
_refine_ls_wR_factor_gt 0.0938
_refine_ls_wR_factor_ref 0.0978
_reflns_number_gt 2963
_reflns_number_total 3302
_reflns_threshold_expression I>2\s(I)
_cod_data_source_file fn3183sup1.cf
_cod_data_source_block I
_cod_database_code 2019722
_cod_database_fobs_code 2019722

loop_
_symmetry_equiv_pos_as_xyz
'x, y, z'
'-x+1/2, -y, z+1/2'
'-x, y+1/2, -z+1/2'
'x+1/2, -y+1/2, -z'

loop_
_atom_site_type_symbol
_atom_site_label
_atom_site_fract_x
_atom_site_fract_y
_atom_site_fract_z
_atom_site_U_iso_or_equiv
_atom_site_adp_type
_atom_site_calc_flag
_atom_site_refinement_flags
_atom_site_occupancy
_atom_site_symmetry_multiplicity
N N1 0.5206(4) 0.67585(13) 0.35671(8) 0.0188(4) Uani d . 1 1
C C2 0.5135(5) 0.64964(16) 0.29414(10) 0.0194(4) Uani d . 1 1
H H2 0.6277 0.5950 0.2817 0.023 Uiso calc R 1 1
N N3 0.3665(4) 0.69090(13) 0.24787(8) 0.0181(4) Uani d . 1 1
C C4 0.2115(4) 0.76770(15) 0.26944(9) 0.0157(4) Uani d . 1 1
C C5 0.1955(4) 0.80313(15) 0.33284(9) 0.0147(4) Uani d . 1 1
C C6 0.3639(5) 0.75341(15) 0.37694(10) 0.0162(4) Uani d . 1 1
N N6 0.3733(4) 0.77712(14) 0.44023(8) 0.0209(4) Uani d . 1 1
H H6A 0.4786 0.7424 0.4661 0.025 Uiso calc R 1 1
H H6B 0.2742 0.8272 0.4554 0.025 Uiso calc R 1 1
C C7 0.0037(5) 0.88489(15) 0.33443(10) 0.0168(4) Uani d . 1 1
C C8 -0.0853(5) 0.89580(16) 0.27312(10) 0.0185(5) Uani d . 1 1
H H8 -0.2135 0.9449 0.2596 0.022 Uiso calc R 1 1
N N9 0.0385(4) 0.82472(13) 0.23304(8) 0.0165(4) Uani d . 1 1
C C18 -0.0696(5) 0.94691(16) 0.39131(10) 0.0206(5) Uani d . 1 1
H H18 -0.1072 0.9070 0.4312 0.025 Uiso calc R 1 1
C C19 -0.2242(6) 1.04462(18) 0.38400(11) 0.0305(6) Uani d . 1 1
H H19A -0.2758 1.0657 0.3401 0.037 Uiso calc R 1 1
H H19B -0.3557 1.0619 0.4177 0.037 Uiso calc R 1 1
C C20 0.0644(6) 1.04903(19) 0.40124(13) 0.0351(7) Uani d . 1 1
H H20A 0.1113 1.0689 0.4456 0.042 Uiso calc R 1 1
H H20B 0.1913 1.0727 0.3680 0.042 Uiso calc R 1 1
C C1' 0.0103(5) 0.81968(15) 0.16412(9) 0.0154(4) Uani d . 1 1
H H1' 0.1097 0.7590 0.1472 0.018 Uiso calc R 1 1
C C2' -0.2757(4) 0.81800(16) 0.13952(9) 0.0166(4) Uani d . 1 1
H H2'A -0.3934 0.8611 0.1665 0.020 Uiso calc R 1 1
H H2'B -0.3470 0.7472 0.1384 0.020 Uiso calc R 1 1
C C3' -0.2496(4) 0.86227(14) 0.07177(9) 0.0134(4) Uani d . 1 1
H H3'A -0.3989 0.9110 0.0627 0.016 Uiso calc R 1 1
O O3' -0.2328(3) 0.78587(11) 0.02252(7) 0.0172(3) Uani d . 1 1
H H3'O -0.3872 0.7679 0.0116 0.026 Uiso calc R 1 1
C C4' 0.0193(4) 0.91947(14) 0.07334(9) 0.0129(4) Uani d . 1 1
H H4'A 0.1466 0.8841 0.0438 0.016 Uiso calc R 1 1
O O4' 0.1199(3) 0.91218(11) 0.13765(7) 0.0167(3) Uani d . 1 1
C C5' 0.0010(5) 1.03113(15) 0.05444(10) 0.0186(4) Uani d . 1 1
H H5'C -0.1094 1.0373 0.0153 0.022 Uiso calc R 1 1
H H5'B -0.0891 1.0698 0.0891 0.022 Uiso calc R 1 1
O O5' 0.2556(4) 1.07539(11) 0.04281(7) 0.0216(4) Uani d . 1 1
H H5'O 0.3167 1.0994 0.0772 0.032 Uiso calc R 1 1

loop_
_atom_site_aniso_label
_atom_site_aniso_U_11
_atom_site_aniso_U_22
_atom_site_aniso_U_33
_atom_site_aniso_U_12
_atom_site_aniso_U_13
_atom_site_aniso_U_23
N1 0.0204(10) 0.0193(8) 0.0168(8) 0.0034(8) -0.0020(8) 0.0028(7)
C2 0.0177(11) 0.0199(9) 0.0207(10) 0.0039(9) 0.0004(9) -0.0001(8)
N3 0.0197(10) 0.0195(8) 0.0150(8) 0.0039(8) -0.0003(7) -0.0004(7)
C4 0.0157(11) 0.0160(9) 0.0154(9) -0.0022(8) 0.0001(8) 0.0019(7)
C5 0.0156(11) 0.0142(9) 0.0145(9) -0.0019(8) -0.0001(8) 0.0008(7)
C6 0.0172(11) 0.0151(9) 0.0163(10) -0.0019(8) -0.0015(8) 0.0028(7)
N6 0.0280(11) 0.0190(8) 0.0157(8) 0.0051(8) -0.0042(8) 0.0006(7)
C7 0.0185(11) 0.0150(9) 0.0169(9) 0.0001(9) 0.0008(9) 0.0012(7)
C8 0.0198(12) 0.0191(9) 0.0165(9) 0.0049(9) 0.0002(8) 0.0008(8)
N9 0.0173(10) 0.0188(8) 0.0136(8) 0.0053(7) -0.0020(7) 0.0002(6)
C18 0.0277(13) 0.0204(10) 0.0137(10) 0.0074(10) 0.0003(9) 0.0014(8)
C19 0.0462(17) 0.0279(11) 0.0175(10) 0.0194(13) -0.0026(11) -0.0024(9)
C20 0.0493(19) 0.0268(12) 0.0291(13) 0.0014(13) -0.0045(13) -0.0103(10)
C1' 0.0165(10) 0.0179(9) 0.0117(9) 0.0024(9) -0.0005(8) 0.0000(7)
C2' 0.0133(10) 0.0221(9) 0.0143(9) -0.0015(9) -0.0002(8) 0.0008(8)
C3' 0.0117(9) 0.0144(8) 0.0140(9) 0.0016(8) -0.0008(8) -0.0018(7)
O3' 0.0120(8) 0.0221(7) 0.0175(7) -0.0008(7) -0.0021(6) -0.0088(5)
C4' 0.0110(10) 0.0159(8) 0.0119(8) 0.0002(8) -0.0005(8) -0.0010(7)
O4' 0.0149(7) 0.0201(7) 0.0152(7) -0.0029(6) -0.0050(6) 0.0028(6)
C5' 0.0208(11) 0.0157(9) 0.0192(10) -0.0011(9) -0.0063(10) 0.0018(8)
O5' 0.0275(9) 0.0219(7) 0.0155(7) -0.0112(7) -0.0029(7) 0.0016(6)

loop_
_atom_type_symbol
_atom_type_description
_atom_type_scat_dispersion_real
_atom_type_scat_dispersion_imag
_atom_type_scat_source
C C 0.0033 0.0016 'International Tables Vol C Tables 4.2.6.8 and 6.1.1.4'
H H 0.0000 0.0000 'International Tables Vol C Tables 4.2.6.8 and 6.1.1.4'
N N 0.0061 0.0033 'International Tables Vol C Tables 4.2.6.8 and 6.1.1.4'
O O 0.0106 0.0060 'International Tables Vol C Tables 4.2.6.8 and 6.1.1.4'

loop_
_geom_angle_atom_site_label_1
_geom_angle_atom_site_label_2
_geom_angle_atom_site_label_3
_geom_angle
_geom_angle_publ_flag
C6 N1 C2 118.53(18) n
N3 C2 N1 127.9(2) n
N3 C2 H2 116.0 n
N1 C2 H2 116.0 n
C2 N3 C4 112.26(18) n
N3 C4 N9 125.69(18) n
N3 C4 C5 126.41(19) n
N9 C4 C5 107.89(18) n
C4 C5 C6 115.48(19) n
C4 C5 C7 107.73(18) n
C6 C5 C7 136.78(19) n
N1 C6 N6 117.09(19) y
N1 C6 C5 119.37(18) n
N6 C6 C5 123.5(2) n
C6 N6 H6A 120.0 n
C6 N6 H6B 120.0 n
H6A N6 H6B 120.0 n
C8 C7 C5 105.96(18) n
C8 C7 C18 127.9(2) n
C5 C7 C18 126.13(19) n
C7 C8 N9 110.38(19) n
C7 C8 H8 124.8 n
N9 C8 H8 124.8 n
C4 N9 C8 108.03(16) n
C4 N9 C1' 125.99(18) y
C8 N9 C1' 125.67(18) n
C7 C18 C19 120.69(18) y
C7 C18 C20 118.8(2) y
C19 C18 C20 59.51(18) n
C7 C18 H18 115.4 n
C19 C18 H18 115.4 n
C20 C18 H18 115.4 n
C20 C19 C18 60.47(17) n
C20 C19 H19A 117.7 n
C18 C19 H19A 117.7 n
C20 C19 H19B 117.7 n
C18 C19 H19B 117.7 n
H19A C19 H19B 114.8 n
C19 C20 C18 60.02(17) n
C19 C20 H20A 117.8 n
C18 C20 H20A 117.8 n
C19 C20 H20B 117.8 n
C18 C20 H20B 117.8 n
H20A C20 H20B 114.9 n
O4' C1' N9 107.86(16) n
O4' C1' C2' 104.04(16) y
N9 C1' C2' 115.34(18) n
O4' C1' H1' 109.8 n
N9 C1' H1' 109.8 n
C2' C1' H1' 109.8 n
C1' C2' C3' 103.03(17) n
C1' C2' H2'A 111.2 n
C3' C2' H2'A 111.2 n
C1' C2' H2'B 111.2 n
C3' C2' H2'B 111.2 n
H2'A C2' H2'B 109.1 n
O3' C3' C2' 113.84(16) y
O3' C3' C4' 107.47(16) n
C2' C3' C4' 103.73(15) n
O3' C3' H3'A 110.5 n
C2' C3' H3'A 110.5 n
C4' C3' H3'A 110.5 n
C3' O3' H3'O 109.5 n
O4' C4' C5' 109.20(16) n
O4' C4' C3' 107.15(15) n
C5' C4' C3' 114.07(18) n
O4' C4' H4'A 108.8 n
C5' C4' H4'A 108.8 n
C3' C4' H4'A 108.8 n
C1' O4' C4' 106.29(15) n
O5' C5' C4' 112.43(19) n
O5' C5' H5'C 109.1 n
C4' C5' H5'C 109.1 n
O5' C5' H5'B 109.1 n
C4' C5' H5'B 109.1 n
H5'C C5' H5'B 107.9 n
C5' O5' H5'O 109.5 n

loop_
_geom_bond_atom_site_label_1
_geom_bond_atom_site_label_2
_geom_bond_distance
_geom_bond_publ_flag
N1 C6 1.348(3) n
N1 C2 1.350(3) n
C2 N3 1.328(3) n
C2 H2 0.9500 n
N3 C4 1.345(3) n
C4 N9 1.371(3) n
C4 C5 1.403(3) n
C5 C6 1.407(3) n
C5 C7 1.436(3) n
C6 N6 1.357(3) n
N6 H6A 0.8800 n
N6 H6B 0.8800 n
C7 C8 1.362(3) n
C7 C18 1.482(3) y
C8 N9 1.394(3) n
C8 H8 0.9500 n
N9 C1' 1.446(2) y
C18 C19 1.499(3) y
C18 C20 1.506(3) y
C18 H18 1.0000 n
C19 C20 1.491(4) y
C19 H19A 0.9900 n
C19 H19B 0.9900 n
C20 H20A 0.9900 n
C20 H20B 0.9900 n
C1' O4' 1.436(2) n
C1' C2' 1.522(3) n
C1' H1' 1.0000 n
C2' C3' 1.532(3) n
C2' H2'A 0.9900 n
C2' H2'B 0.9900 n
C3' O3' 1.434(2) n
C3' C4' 1.541(3) n
C3' H3'A 1.0000 n
O3' H3'O 0.8400 n
C4' O4' 1.436(2) n
C4' C5' 1.511(3) n
C4' H4'A 1.0000 n
C5' O5' 1.421(3) n
C5' H5'C 0.9900 n
C5' H5'B 0.9900 n
O5' H5'O 0.8400 n

loop_
_geom_hbond_atom_site_label_D
_geom_hbond_atom_site_label_H
_geom_hbond_atom_site_label_A
_geom_hbond_site_symmetry_A
_geom_hbond_distance_DH
_geom_hbond_distance_HA
_geom_hbond_distance_DA
_geom_hbond_angle_DHA
N6 H6A O5' 3_645 0.88 2.56 3.241(2) 134.9
N6 H6B O5' 2_575 0.88 2.23 2.949(2) 139.1
O3' H3'O O3' 4_465 0.84 2.00 2.8344(12) 172.8
O5' H5'O N1 3_655 0.84 1.89 2.715(2) 168.0
C19 H19A N3 3 0.99 2.50 3.423(3) 155.3

loop_
_geom_torsion_atom_site_label_1
_geom_torsion_atom_site_label_2
_geom_torsion_atom_site_label_3
_geom_torsion_atom_site_label_4
_geom_torsion
_geom_torsion_publ_flag
C6 N1 C2 N3 -0.5(4) n
N1 C2 N3 C4 0.2(3) n
C2 N3 C4 N9 -180.0(2) n
C2 N3 C4 C5 -0.6(3) n
N3 C4 C5 C6 1.3(3) n
N9 C4 C5 C6 -179.26(18) n
N3 C4 C5 C7 -179.3(2) n
N9 C4 C5 C7 0.1(2) n
C2 N1 C6 N6 179.3(2) n
C2 N1 C6 C5 1.1(3) n
C4 C5 C6 N1 -1.5(3) n
C7 C5 C6 N1 179.3(2) n
C4 C5 C6 N6 -179.5(2) n
C7 C5 C6 N6 1.3(4) n
C4 C5 C7 C8 -0.4(2) n
C6 C5 C7 C8 178.8(3) n
C4 C5 C7 C18 -177.8(2) n
C6 C5 C7 C18 1.4(4) n
C5 C7 C8 N9 0.5(3) n
C18 C7 C8 N9 177.9(2) n
N3 C4 N9 C8 179.6(2) n
C5 C4 N9 C8 0.2(2) n
N3 C4 N9 C1' -6.5(4) n
C5 C4 N9 C1' 174.1(2) n
C7 C8 N9 C4 -0.4(3) n
C7 C8 N9 C1' -174.3(2) n
C8 C7 C18 C19 -10.9(4) y
C5 C7 C18 C19 166.0(2) y
C8 C7 C18 C20 -80.6(3) n
C5 C7 C18 C20 96.3(3) n
C7 C18 C19 C20 -107.5(3) n
C7 C18 C20 C19 110.6(2) n
C4 N9 C1' O4' -108.7(2) y
C8 N9 C1' O4' 64.2(3) y
C4 N9 C1' C2' 135.6(2) n
C8 N9 C1' C2' -51.6(3) n
O4' C1' C2' C3' 36.62(19) n
N9 C1' C2' C3' 154.54(16) n
C1' C2' C3' O3' 96.77(19) n
C1' C2' C3' C4' -19.70(19) n
O3' C3' C4' O4' -124.34(16) n
C2' C3' C4' O4' -3.47(19) n
O3' C3' C4' C5' 114.68(18) n
C2' C3' C4' C5' -124.45(18) n
N9 C1' O4' C4' -163.04(17) n
C2' C1' O4' C4' -40.08(19) n
C5' C4' O4' C1' 151.19(18) n
C3' C4' O4' C1' 27.2(2) n
O4' C4' C5' O5' 73.1(2) y
C3' C4' C5' O5' -167.09(15) y
